data_7206644
loop_
_publ_author_name
'Huang, Fu-Ping'
'Bian, He-Dong'
'Yu, Qing'
'Tian, Jin-Lei'
'Liang, Hong'
'Yan, Shi-Ping'
'Liao, Dai-Zheng'
'Cheng, Peng'

_publ_section_title
;
 Coordination assemblies of Coii/Niii/Mnii/Znii with
 1,1&#x2032;-biphenyl-2,2&#x2032;-dicarboxylic acid and three positional
 isomeric ligands: structural diversity and properties
;
_journal_issue 21
_journal_name_full CrystEngComm
_journal_page_first 6538
_journal_paper_doi 10.1039/c1ce05562c
_journal_volume 13
_journal_year 2011
_chemical_formula_sum 'C26 H19 Mn N5 O5'
_chemical_formula_weight 536.40
_chemical_name_systematic
;
?
;
_space_group_IT_number 14
_symmetry_cell_setting monoclinic
_symmetry_space_group_name_Hall '-P 2ybc'
_symmetry_space_group_name_H-M 'P 1 21/c 1'
_atom_sites_solution_hydrogens geom
_atom_sites_solution_primary direct
_atom_sites_solution_secondary difmap
_audit_creation_method SHELXL-97
_cell_angle_alpha 90.00
_cell_angle_beta 114.75(2)
_cell_angle_gamma 90.00
_cell_formula_units_Z 4
_cell_length_a 9.751(2)
_cell_length_b 20.573(4)
_cell_length_c 13.834(5)
_cell_measurement_temperature 293(2)
_cell_volume 2520.3(12)
_computing_structure_refinement 'SHELXL-97 (Sheldrick, 1997)'
_computing_structure_solution 'SHELXS-97 (Sheldrick, 1990)'
_diffrn_ambient_temperature 293(2)
_diffrn_measured_fraction_theta_full 0.944
_diffrn_measured_fraction_theta_max 0.984
_diffrn_radiation_monochromator graphite
_diffrn_radiation_source 'fine-focus sealed tube'
_diffrn_radiation_type MoK\a
_diffrn_radiation_wavelength 0.71073
_diffrn_reflns_av_R_equivalents 0.1629
_diffrn_reflns_av_sigmaI/netI 0.1933
_diffrn_reflns_limit_h_max 10
_diffrn_reflns_limit_h_min -11
_diffrn_reflns_limit_k_max 24
_diffrn_reflns_limit_k_min -24
_diffrn_reflns_limit_l_max 16
_diffrn_reflns_limit_l_min -16
_diffrn_reflns_number 12217
_diffrn_reflns_theta_full 25.00
_diffrn_reflns_theta_max 25.00
_diffrn_reflns_theta_min 2.95
_exptl_absorpt_coefficient_mu 0.570
_exptl_absorpt_correction_T_max 0.968
_exptl_absorpt_correction_T_min 0.879
_exptl_absorpt_correction_type multi-scan
_exptl_absorpt_process_details SADABS
_exptl_crystal_colour COLORLESS
_exptl_crystal_density_diffrn 1.414
_exptl_crystal_density_method 'not measured'
_exptl_crystal_description BLOCK
_exptl_crystal_F_000 1100
_exptl_crystal_size_max 0.12
_exptl_crystal_size_mid 0.08
_exptl_crystal_size_min 0.06
_refine_diff_density_max 0.797
_refine_diff_density_min -0.472
_refine_diff_density_rms 0.091
_refine_ls_extinction_method none
_refine_ls_goodness_of_fit_ref 1.027
_refine_ls_hydrogen_treatment constr
_refine_ls_matrix_type full
_refine_ls_number_parameters 334
_refine_ls_number_reflns 4194
_refine_ls_number_restraints 15
_refine_ls_restrained_S_all 1.055
_refine_ls_R_factor_all 0.1944
_refine_ls_R_factor_gt 0.1020
_refine_ls_shift/su_max 0.000
_refine_ls_shift/su_mean 0.000
_refine_ls_structure_factor_coef Fsqd
_refine_ls_weighting_details 'calc w=1/[\s^2^(Fo^2^)+(0.0459P)^2^+6.0000P] where P=(Fo^2^+2Fc^2^)/3'
_refine_ls_weighting_scheme calc
_refine_ls_wR_factor_gt 0.1546
_refine_ls_wR_factor_ref 0.1869
_reflns_number_gt 2293
_reflns_number_total 4194
_reflns_threshold_expression >2sigma(I)
_cod_data_source_file c1ce05562c.txt
_cod_data_source_block 1
_cod_depositor_comments
;
The following automatic conversions were performed:

'_symmetry_cell_setting' value 'MONOCLINIC' changed to 'monoclinic'
according to /home/saulius/struct/CIF-dictionaries/cif_core.dic
dictionary named 'cif_core.dic' version 2.4.1 from
2010-06-29.

'_exptl_absorpt_correction_type' value 'MULTI-SCAN'
changed to 'multi-scan' according to
/home/saulius/struct/CIF-dictionaries/cif_core.dic dictionary named
'cif_core.dic' version 2.4.1 from
2010-06-29.

'_refine_ls_hydrogen_treatment' value 'CONSTR' changed
to 'constr' according to
/home/saulius/struct/CIF-dictionaries/cif_core.dic dictionary named
'cif_core.dic' version 2.4.1 from 2010-06-29.

Automatic conversion script
Id: cif_fix_values 1715 2011-07-08 13:25:40Z adriana 
;
_cod_original_sg_symbol_H-M p21/C
_cod_database_code 7206644

loop_
_symmetry_equiv_pos_as_xyz
'x, y, z'
'-x, y+1/2, -z+1/2'
'-x, -y, -z'
'x, -y-1/2, z-1/2'

loop_
_atom_site_label
_atom_site_type_symbol
_atom_site_fract_x
_atom_site_fract_y
_atom_site_fract_z
_atom_site_U_iso_or_equiv
_atom_site_adp_type
_atom_site_occupancy
_atom_site_symmetry_multiplicity
_atom_site_calc_flag
_atom_site_refinement_flags
Mn1 Mn 0.73108(13) 0.00863(5) 0.47822(9) 0.0243(3) Uani 1 1 d .
C1 C 0.9752(10) 0.0772(4) 0.4185(6) 0.029(2) Uani 1 1 d .
C2 C 1.0613(8) 0.1410(3) 0.4350(6) 0.028(2) Uani 1 1 d .
C3 C 1.0627(9) 0.1843(4) 0.5150(7) 0.045(2) Uani 1 1 d .
H3A H 1.0058 0.1745 0.5528 0.054 Uiso 1 1 calc R
C4 C 1.1478(10) 0.2415(4) 0.5383(7) 0.049(3) Uani 1 1 d .
H4A H 1.1472 0.2696 0.5908 0.059 Uiso 1 1 calc R
C5 C 1.2341(10) 0.2559(4) 0.4819(8) 0.053(3) Uani 1 1 d .
H5 H 1.2932 0.2933 0.4982 0.064 Uiso 1 1 calc R
C6 C 1.2319(9) 0.2146(4) 0.4014(7) 0.040(2) Uani 1 1 d .
H6A H 1.2871 0.2256 0.3628 0.048 Uiso 1 1 calc R
C7 C 1.1472(8) 0.1563(3) 0.3773(6) 0.028(2) Uani 1 1 d .
C8 C 1.1355(9) 0.1174(4) 0.2803(6) 0.0269(19) Uani 1 1 d .
C9 C 1.0033(9) 0.1217(4) 0.1865(7) 0.041(2) Uani 1 1 d .
H9A H 0.9199 0.1430 0.1878 0.050 Uiso 1 1 calc R
C10 C 0.9927(11) 0.0946(5) 0.0897(7) 0.059(3) Uani 1 1 d .
H10A H 0.9036 0.0979 0.0282 0.070 Uiso 1 1 calc R
C11 C 1.1170(10) 0.0632(5) 0.0883(7) 0.052(3) Uani 1 1 d .
H11A H 1.1126 0.0460 0.0249 0.063 Uiso 1 1 calc R
C12 C 1.2499(9) 0.0572(4) 0.1820(7) 0.040(2) Uani 1 1 d .
H12A H 1.3329 0.0364 0.1794 0.048 Uiso 1 1 calc R
C13 C 1.2609(9) 0.0817(4) 0.2793(6) 0.030(2) Uani 1 1 d .
C14 C 1.4018(9) 0.0668(3) 0.3803(6) 0.0236(19) Uani 1 1 d .
C15 C 0.8832(9) 0.0864(4) 0.7132(6) 0.035(2) Uani 1 1 d .
H15A H 0.9337 0.0474 0.7384 0.042 Uiso 1 1 calc R
C16 C 0.9232(10) 0.1404(4) 0.7819(7) 0.049(3) Uani 1 1 d .
H16A H 0.9949 0.1367 0.8518 0.059 Uiso 1 1 calc R
C17 C 0.8522(9) 0.2001(4) 0.7421(6) 0.041(2) Uani 1 1 d .
H17A H 0.8792 0.2370 0.7849 0.050 Uiso 1 1 calc R
C18 C 0.7408(8) 0.2038(3) 0.6381(6) 0.0267(19) Uani 1 1 d .
C19 C 0.7055(8) 0.1461(3) 0.5776(6) 0.0263(19) Uani 1 1 d .
H19A H 0.6292 0.1479 0.5090 0.032 Uiso 1 1 calc R
C20 C 0.6620(8) 0.2654(3) 0.5864(6) 0.0273(19) Uani 1 1 d .
C21 C 0.5508(9) 0.3400(4) 0.4717(6) 0.030(2) Uani 1 1 d .
C22 C 0.4773(9) 0.3754(4) 0.3694(6) 0.030(2) Uani 1 1 d .
C23 C 0.4815(10) 0.3522(4) 0.2768(7) 0.045(2) Uani 1 1 d .
H23A H 0.5321 0.3136 0.2783 0.055 Uiso 1 1 calc R
C24 C 0.4107(9) 0.3861(4) 0.1811(6) 0.041(2) Uani 1 1 d .
H24A H 0.4160 0.3689 0.1206 0.049 Uiso 1 1 calc R
C25 C 0.3310(10) 0.4651(4) 0.2620(7) 0.048(3) Uani 1 1 d .
H25A H 0.2791 0.5037 0.2581 0.058 Uiso 1 1 calc R
C26 C 0.3991(10) 0.4349(4) 0.3606(7) 0.052(3) Uani 1 1 d .
H26A H 0.3935 0.4534 0.4202 0.063 Uiso 1 1 calc R
N1 N 0.7748(7) 0.0884(3) 0.6122(5) 0.0274(16) Uani 1 1 d .
N2 N 0.6162(7) 0.2790(3) 0.4819(5) 0.0323(17) Uani 1 1 d .
N3 N 0.6243(7) 0.3140(3) 0.6352(5) 0.0323(17) Uani 1 1 d .
N4 N 0.5533(7) 0.3629(3) 0.5634(5) 0.0348(17) Uani 1 1 d .
N5 N 0.3347(7) 0.4425(3) 0.1715(5) 0.0315(17) Uani 1 1 d .
O1 O 0.8422(6) 0.0802(2) 0.4153(4) 0.0315(14) Uani 1 1 d .
O2 O 1.0411(5) 0.0252(2) 0.4123(4) 0.0282(13) Uani 1 1 d .
O3 O 1.3892(5) 0.0603(2) 0.4684(4) 0.0296(13) Uani 1 1 d .
O4 O 1.5268(6) 0.0605(2) 0.3719(4) 0.0321(14) Uani 1 1 d .
O5 O 0.6810(8) 0.1953(3) 0.3389(5) 0.075(2) Uani 1 1 d DU
H3 H 0.6432 0.3169 0.6979 0.090 Uiso 1 1 d R
H5A H 0.7196 0.1623 0.3783 0.090 Uiso 1 1 d RD
H5B H 0.6735 0.2091 0.3944 0.090 Uiso 1 1 d RD

loop_
_atom_site_aniso_label
_atom_site_aniso_U_11
_atom_site_aniso_U_22
_atom_site_aniso_U_33
_atom_site_aniso_U_23
_atom_site_aniso_U_13
_atom_site_aniso_U_12
Mn1 0.0214(7) 0.0225(6) 0.0323(6) -0.0028(6) 0.0144(5) -0.0023(6)
C1 0.033(6) 0.026(5) 0.026(5) 0.001(4) 0.009(4) -0.003(4)
C2 0.027(5) 0.029(5) 0.031(5) -0.007(4) 0.013(4) 0.003(4)
C3 0.034(6) 0.047(6) 0.065(6) -0.006(5) 0.033(5) -0.006(5)
C4 0.044(6) 0.043(6) 0.069(7) -0.025(5) 0.032(6) -0.010(5)
C5 0.037(6) 0.040(5) 0.081(7) -0.011(6) 0.023(5) -0.010(5)
C6 0.034(6) 0.032(5) 0.066(6) 0.002(5) 0.033(5) -0.010(4)
C7 0.025(5) 0.021(4) 0.040(5) 0.006(4) 0.015(4) 0.005(4)
C8 0.029(5) 0.031(5) 0.030(5) 0.011(4) 0.021(4) 0.005(4)
C9 0.017(5) 0.063(6) 0.042(6) 0.007(5) 0.010(4) 0.009(4)
C10 0.038(7) 0.088(8) 0.036(6) 0.008(5) 0.002(5) 0.012(6)
C11 0.045(7) 0.072(7) 0.036(6) -0.005(5) 0.012(5) -0.004(6)
C12 0.025(5) 0.053(6) 0.046(6) -0.007(5) 0.020(5) 0.003(4)
C13 0.029(5) 0.034(5) 0.028(5) 0.000(4) 0.014(4) -0.001(4)
C14 0.027(5) 0.014(4) 0.023(5) -0.010(3) 0.003(4) -0.002(4)
C15 0.037(6) 0.036(5) 0.030(5) 0.001(4) 0.012(4) 0.009(4)
C16 0.060(7) 0.035(5) 0.032(5) -0.004(4) 0.000(5) 0.003(5)
C17 0.049(6) 0.024(5) 0.039(5) -0.004(4) 0.006(5) 0.005(4)
C18 0.031(5) 0.023(4) 0.030(5) -0.002(4) 0.017(4) -0.003(4)
C19 0.014(5) 0.036(5) 0.029(5) 0.006(4) 0.009(4) -0.001(4)
C20 0.034(5) 0.018(4) 0.029(5) -0.007(4) 0.012(4) -0.002(4)
C21 0.030(5) 0.039(5) 0.022(5) -0.006(4) 0.013(4) -0.004(4)
C22 0.037(5) 0.033(5) 0.027(5) 0.001(4) 0.020(4) 0.002(4)
C23 0.056(6) 0.035(5) 0.049(6) 0.019(5) 0.025(5) 0.030(5)
C24 0.049(6) 0.043(5) 0.038(5) 0.003(4) 0.026(5) 0.014(5)
C25 0.065(7) 0.042(5) 0.041(6) 0.012(5) 0.025(5) 0.020(5)
C26 0.084(8) 0.045(6) 0.035(5) 0.006(4) 0.033(5) 0.025(5)
N1 0.030(4) 0.027(4) 0.027(4) 0.002(3) 0.014(3) 0.002(3)
N2 0.044(5) 0.028(4) 0.028(4) 0.000(3) 0.018(3) 0.003(3)
N3 0.040(5) 0.028(4) 0.029(4) -0.002(3) 0.014(3) -0.001(3)
N4 0.037(4) 0.032(4) 0.038(4) 0.008(3) 0.019(4) 0.002(3)
N5 0.032(4) 0.034(4) 0.029(4) 0.000(3) 0.013(3) 0.006(3)
O1 0.015(3) 0.029(3) 0.058(4) 0.005(3) 0.023(3) 0.002(2)
O2 0.027(3) 0.019(3) 0.040(3) -0.004(2) 0.015(3) 0.004(2)
O3 0.027(3) 0.034(3) 0.028(3) 0.002(2) 0.012(3) -0.003(3)
O4 0.014(3) 0.044(3) 0.043(3) 0.003(3) 0.016(3) 0.006(3)
O5 0.117(5) 0.069(4) 0.053(4) 0.010(3) 0.048(4) 0.025(4)

loop_
_atom_type_symbol
_atom_type_description
_atom_type_scat_dispersion_real
_atom_type_scat_dispersion_imag
_atom_type_scat_source
C C 0.0033 0.0016 'International Tables Vol C Tables 4.2.6.8 and 6.1.1.4'
H H 0.0000 0.0000 'International Tables Vol C Tables 4.2.6.8 and 6.1.1.4'
Mn Mn 0.3368 0.7283 'International Tables Vol C Tables 4.2.6.8 and 6.1.1.4'
N N 0.0061 0.0033 'International Tables Vol C Tables 4.2.6.8 and 6.1.1.4'
O O 0.0106 0.0060 'International Tables Vol C Tables 4.2.6.8 and 6.1.1.4'

loop_
_geom_angle_atom_site_label_1
_geom_angle_atom_site_label_2
_geom_angle_atom_site_label_3
_geom_angle
_geom_angle_site_symmetry_1
_geom_angle_site_symmetry_3
_geom_angle_publ_flag
O3 Mn1 O4 94.48(19) 3_756 1_455 y
O3 Mn1 O1 176.74(19) 3_756 . y
O4 Mn1 O1 82.50(19) 1_455 . y
O3 Mn1 O2 95.33(18) 3_756 3_756 y
O4 Mn1 O2 168.82(18) 1_455 3_756 y
O1 Mn1 O2 87.80(18) . 3_756 y
O3 Mn1 N5 86.2(2) 3_756 2_645 y
O4 Mn1 N5 81.6(2) 1_455 2_645 y
O1 Mn1 N5 92.1(2) . 2_645 y
O2 Mn1 N5 104.4(2) 3_756 2_645 y
O3 Mn1 N1 97.6(2) 3_756 . y
O4 Mn1 N1 90.2(2) 1_455 . y
O1 Mn1 N1 83.7(2) . . y
O2 Mn1 N1 83.2(2) 3_756 . y
N5 Mn1 N1 171.2(2) 2_645 . y
O2 C1 O1 124.9(7) . . ?
O2 C1 C2 118.3(7) . . ?
O1 C1 C2 116.7(7) . . ?
C7 C2 C3 119.1(7) . . ?
C7 C2 C1 121.9(7) . . ?
C3 C2 C1 118.9(7) . . ?
C4 C3 C2 121.3(8) . . ?
C4 C3 H3A 119.4 . . ?
C2 C3 H3A 119.4 . . ?
C5 C4 C3 119.3(8) . . ?
C5 C4 H4A 120.3 . . ?
C3 C4 H4A 120.3 . . ?
C6 C5 C4 120.3(8) . . ?
C6 C5 H5 119.9 . . ?
C4 C5 H5 119.9 . . ?
C5 C6 C7 121.1(8) . . ?
C5 C6 H6A 119.4 . . ?
C7 C6 H6A 119.4 . . ?
C2 C7 C6 118.8(7) . . ?
C2 C7 C8 122.4(7) . . ?
C6 C7 C8 118.3(7) . . ?
C9 C8 C13 118.9(7) . . ?
C9 C8 C7 119.0(7) . . ?
C13 C8 C7 121.9(7) . . ?
C8 C9 C10 121.9(8) . . ?
C8 C9 H9A 119.1 . . ?
C10 C9 H9A 119.1 . . ?
C11 C10 C9 118.8(8) . . ?
C11 C10 H10A 120.6 . . ?
C9 C10 H10A 120.6 . . ?
C10 C11 C12 120.3(9) . . ?
C10 C11 H11A 119.8 . . ?
C12 C11 H11A 119.8 . . ?
C13 C12 C11 121.8(8) . . ?
C13 C12 H12A 119.1 . . ?
C11 C12 H12A 119.1 . . ?
C12 C13 C8 118.2(7) . . ?
C12 C13 C14 119.0(7) . . ?
C8 C13 C14 122.7(7) . . ?
O4 C14 O3 123.4(7) . . ?
O4 C14 C13 117.7(7) . . ?
O3 C14 C13 118.9(7) . . ?
N1 C15 C16 123.3(7) . . ?
N1 C15 H15A 118.4 . . ?
C16 C15 H15A 118.4 . . ?
C17 C16 C15 118.3(7) . . ?
C17 C16 H16A 120.8 . . ?
C15 C16 H16A 120.8 . . ?
C18 C17 C16 119.6(7) . . ?
C18 C17 H17A 120.2 . . ?
C16 C17 H17A 120.2 . . ?
C17 C18 C19 117.3(7) . . ?
C17 C18 C20 124.0(7) . . ?
C19 C18 C20 118.6(7) . . ?
N1 C19 C18 124.6(7) . . ?
N1 C19 H19A 117.7 . . ?
C18 C19 H19A 117.7 . . ?
N3 C20 N2 110.3(6) . . ?
N3 C20 C18 125.7(7) . . ?
N2 C20 C18 124.0(7) . . ?
N4 C21 N2 113.3(7) . . ?
N4 C21 C22 122.6(7) . . ?
N2 C21 C22 124.0(7) . . ?
C23 C22 C26 116.2(7) . . ?
C23 C22 C21 121.6(7) . . ?
C26 C22 C21 122.2(7) . . ?
C22 C23 C24 120.7(7) . . ?
C22 C23 H23A 119.7 . . ?
C24 C23 H23A 119.7 . . ?
N5 C24 C23 123.7(8) . . ?
N5 C24 H24A 118.2 . . ?
C23 C24 H24A 118.2 . . ?
N5 C25 C26 124.7(8) . . ?
N5 C25 H25A 117.7 . . ?
C26 C25 H25A 117.7 . . ?
C25 C26 C22 119.3(8) . . ?
C25 C26 H26A 120.4 . . ?
C22 C26 H26A 120.4 . . ?
C15 N1 C19 116.8(6) . . ?
C15 N1 Mn1 126.3(5) . . ?
C19 N1 Mn1 115.5(5) . . ?
C20 N2 C21 103.1(6) . . ?
C20 N3 N4 110.0(6) . . ?
C20 N3 H3 127.4 . . ?
N4 N3 H3 122.4 . . ?
C21 N4 N3 103.2(6) . . ?
C24 N5 C25 115.5(7) . . ?
C24 N5 Mn1 121.5(5) . 2_655 ?
C25 N5 Mn1 121.2(5) . 2_655 ?
C1 O1 Mn1 127.6(5) . . ?
C1 O2 Mn1 127.6(5) . 3_756 ?
C14 O3 Mn1 132.6(4) . 3_756 ?
C14 O4 Mn1 128.4(5) . 1_655 ?
H5A O5 H5B 82.6 . . ?

loop_
_geom_bond_atom_site_label_1
_geom_bond_atom_site_label_2
_geom_bond_distance
_geom_bond_site_symmetry_2
_geom_bond_publ_flag
Mn1 O3 2.158(5) 3_756 y
Mn1 O4 2.194(5) 1_455 y
Mn1 O1 2.211(5) . y
Mn1 O2 2.213(5) 3_756 y
Mn1 N5 2.333(6) 2_645 y
Mn1 N1 2.377(6) . y
C1 O2 1.269(8) . ?
C1 O1 1.281(9) . ?
C1 C2 1.524(10) . ?
C2 C7 1.413(10) . ?
C2 C3 1.418(10) . ?
C3 C4 1.397(11) . ?
C3 H3A 0.9300 . ?
C4 C5 1.398(12) . ?
C4 H4A 0.9300 . ?
C5 C6 1.394(11) . ?
C5 H5 0.9300 . ?
C6 C7 1.415(10) . ?
C6 H6A 0.9300 . ?
C7 C8 1.525(10) . ?
C8 C9 1.398(10) . ?
C8 C13 1.431(10) . ?
C9 C10 1.414(11) . ?
C9 H9A 0.9300 . ?
C10 C11 1.381(12) . ?
C10 H10A 0.9300 . ?
C11 C12 1.403(11) . ?
C11 H11A 0.9300 . ?
C12 C13 1.399(10) . ?
C12 H12A 0.9300 . ?
C13 C14 1.526(10) . ?
C14 O4 1.278(8) . ?
C14 O3 1.282(8) . ?
C15 N1 1.353(9) . ?
C15 C16 1.407(10) . ?
C15 H15A 0.9300 . ?
C16 C17 1.404(10) . ?
C16 H16A 0.9300 . ?
C17 C18 1.395(10) . ?
C17 H17A 0.9300 . ?
C18 C19 1.409(9) . ?
C18 C20 1.499(10) . ?
C19 N1 1.351(8) . ?
C19 H19A 0.9300 . ?
C20 N3 1.341(9) . ?
C20 N2 1.353(9) . ?
C21 N4 1.343(9) . ?
C21 N2 1.388(9) . ?
C21 C22 1.483(10) . ?
C22 C23 1.385(10) . ?
C22 C26 1.419(10) . ?
C23 C24 1.396(10) . ?
C23 H23A 0.9300 . ?
C24 N5 1.353(9) . ?
C24 H24A 0.9300 . ?
C25 N5 1.350(9) . ?
C25 C26 1.388(11) . ?
C25 H25A 0.9300 . ?
C26 H26A 0.9300 . ?
N3 N4 1.381(8) . ?
N3 H3 0.8099 . ?
N5 Mn1 2.333(6) 2_655 ?
O2 Mn1 2.213(5) 3_756 ?
O3 Mn1 2.158(5) 3_756 ?
O4 Mn1 2.194(5) 1_655 ?
O5 H5A 0.8529 . ?
O5 H5B 0.8499 . ?

loop_
_geom_torsion_atom_site_label_1
_geom_torsion_atom_site_label_2
_geom_torsion_atom_site_label_3
_geom_torsion_atom_site_label_4
_geom_torsion
_geom_torsion_site_symmetry_1
_geom_torsion_site_symmetry_4
O2 C1 C2 C7 44.1(10) . .
O1 C1 C2 C7 -138.0(7) . .
O2 C1 C2 C3 -131.9(8) . .
O1 C1 C2 C3 46.0(10) . .
C7 C2 C3 C4 -0.4(12) . .
C1 C2 C3 C4 175.7(7) . .
C2 C3 C4 C5 -0.4(13) . .
C3 C4 C5 C6 1.7(14) . .
C4 C5 C6 C7 -2.2(13) . .
C3 C2 C7 C6 -0.1(11) . .
C1 C2 C7 C6 -176.1(7) . .
C3 C2 C7 C8 -171.5(7) . .
C1 C2 C7 C8 12.5(11) . .
C5 C6 C7 C2 1.4(12) . .
C5 C6 C7 C8 173.2(8) . .
C2 C7 C8 C9 69.8(10) . .
C6 C7 C8 C9 -101.7(9) . .
C2 C7 C8 C13 -116.4(8) . .
C6 C7 C8 C13 72.1(9) . .
C13 C8 C9 C10 -3.2(12) . .
C7 C8 C9 C10 170.8(8) . .
C8 C9 C10 C11 -0.2(14) . .
C9 C10 C11 C12 1.4(14) . .
C10 C11 C12 C13 0.7(14) . .
C11 C12 C13 C8 -4.1(12) . .
C11 C12 C13 C14 173.1(8) . .
C9 C8 C13 C12 5.2(11) . .
C7 C8 C13 C12 -168.6(7) . .
C9 C8 C13 C14 -171.8(7) . .
C7 C8 C13 C14 14.4(11) . .
C12 C13 C14 O4 31.8(10) . .
C8 C13 C14 O4 -151.2(7) . .
C12 C13 C14 O3 -147.1(7) . .
C8 C13 C14 O3 30.0(10) . .
N1 C15 C16 C17 -3.1(13) . .
C15 C16 C17 C18 2.5(13) . .
C16 C17 C18 C19 -0.1(12) . .
C16 C17 C18 C20 -177.6(8) . .
C17 C18 C19 N1 -2.0(12) . .
C20 C18 C19 N1 175.6(7) . .
C17 C18 C20 N3 -35.6(12) . .
C19 C18 C20 N3 146.9(8) . .
C17 C18 C20 N2 145.6(8) . .
C19 C18 C20 N2 -31.9(11) . .
N4 C21 C22 C23 177.3(8) . .
N2 C21 C22 C23 -6.3(12) . .
N4 C21 C22 C26 -2.6(12) . .
N2 C21 C22 C26 173.8(8) . .
C26 C22 C23 C24 -0.6(13) . .
C21 C22 C23 C24 179.6(8) . .
C22 C23 C24 N5 0.0(14) . .
N5 C25 C26 C22 -1.0(15) . .
C23 C22 C26 C25 1.0(13) . .
C21 C22 C26 C25 -179.1(8) . .
C16 C15 N1 C19 1.1(12) . .
C16 C15 N1 Mn1 166.7(6) . .
C18 C19 N1 C15 1.5(11) . .
C18 C19 N1 Mn1 -165.6(6) . .
O3 Mn1 N1 C15 79.2(6) 3_756 .
O4 Mn1 N1 C15 173.7(6) 1_455 .
O1 Mn1 N1 C15 -103.8(6) . .
O2 Mn1 N1 C15 -15.3(6) 3_756 .
N5 Mn1 N1 C15 -165.5(13) 2_645 .
O3 Mn1 N1 C19 -115.1(5) 3_756 .
O4 Mn1 N1 C19 -20.5(5) 1_455 .
O1 Mn1 N1 C19 61.9(5) . .
O2 Mn1 N1 C19 150.4(5) 3_756 .
N5 Mn1 N1 C19 0.2(18) 2_645 .
N3 C20 N2 C21 1.1(8) . .
C18 C20 N2 C21 -179.9(7) . .
N4 C21 N2 C20 -0.8(9) . .
C22 C21 N2 C20 -177.5(7) . .
N2 C20 N3 N4 -1.1(9) . .
C18 C20 N3 N4 180.0(7) . .
N2 C21 N4 N3 0.2(9) . .
C22 C21 N4 N3 176.9(7) . .
C20 N3 N4 C21 0.6(8) . .
C23 C24 N5 C25 0.1(12) . .
C23 C24 N5 Mn1 165.2(6) . 2_655
C26 C25 N5 C24 0.4(13) . .
C26 C25 N5 Mn1 -164.8(7) . 2_655
O2 C1 O1 Mn1 34.0(10) . .
C2 C1 O1 Mn1 -143.8(5) . .
O3 Mn1 O1 C1 -140(3) 3_756 .
O4 Mn1 O1 C1 -162.4(6) 1_455 .
O2 Mn1 O1 C1 23.2(6) 3_756 .
N5 Mn1 O1 C1 -81.1(6) 2_645 .
N1 Mn1 O1 C1 106.6(6) . .
O1 C1 O2 Mn1 -128.2(6) . 3_756
C2 C1 O2 Mn1 49.6(9) . 3_756
O4 C14 O3 Mn1 -115.7(7) . 3_756
C13 C14 O3 Mn1 63.0(8) . 3_756
O3 C14 O4 Mn1 21.6(10) . 1_655
C13 C14 O4 Mn1 -157.2(5) . 1_655
